data_4076648
loop_
_publ_author_name
'Busetto, Luigi'
'Cassani, M. Cristina'
'Albano, Vincenzo G.'
'Sabatino, Piera'

_publ_section_title
;
 Coordination Chemistry of Ester-Functionalized Cp Ligands. The
 Atom-Economy Synthesis of Na[C5H4CO2(CH2)2OH] and Solid State Structures
 of [Rh{C5H4CO2(CH2)2OH}(CO)2] and [Rh2{\m-(C5H4CO2CH2)2}(NBD)2]
;
_journal_issue 9
_journal_name_full Organometallics
_journal_page_first 1849
_journal_paper_doi 10.1021/om0108393
_journal_volume 21
_journal_year 2002
_chemical_formula_sum 'C28 H28 O4 Rh2'
_chemical_formula_weight 634.32
_chemical_name_systematic
; 
 ? 
;
_space_group_IT_number 86
_symmetry_space_group_name_Hall '-P 4bc'
_symmetry_space_group_name_H-M 'P 42/n :2'
_atom_sites_solution_hydrogens geom
_atom_sites_solution_primary direct
_atom_sites_solution_secondary difmap
_audit_creation_method SHELXL-97
_cell_angle_alpha 90.000(5)
_cell_angle_beta 90.000(5)
_cell_angle_gamma 90.000(5)
_cell_formula_units_Z 4
_cell_length_a 20.133(5)
_cell_length_b 20.139(5)
_cell_length_c 6.002(5)
_cell_measurement_temperature 293(2)
_cell_volume 2434(2)
_computing_structure_refinement 'SHELXL-97 (Sheldrick, 1997)'
_computing_structure_solution 'SHELXS-97 (Sheldrick, 1990)'
_diffrn_ambient_temperature 293(2)
_diffrn_measured_fraction_theta_full 0.999
_diffrn_measured_fraction_theta_max 0.999
_diffrn_radiation_monochromator graphite
_diffrn_radiation_source 'fine-focus sealed tube'
_diffrn_radiation_type MoK\a
_diffrn_radiation_wavelength 0.71069
_diffrn_reflns_av_R_equivalents 0.1194
_diffrn_reflns_av_sigmaI/netI 0.0435
_diffrn_reflns_limit_h_max 23
_diffrn_reflns_limit_h_min -23
_diffrn_reflns_limit_k_max 23
_diffrn_reflns_limit_k_min -23
_diffrn_reflns_limit_l_max 7
_diffrn_reflns_limit_l_min -7
_diffrn_reflns_number 20634
_diffrn_reflns_theta_full 24.99
_diffrn_reflns_theta_max 24.99
_diffrn_reflns_theta_min 2.86
_exptl_absorpt_coefficient_mu 1.389
_exptl_crystal_density_diffrn 1.731
_exptl_crystal_density_method 'not measured'
_exptl_crystal_F_000 1272
_refine_diff_density_max 0.911
_refine_diff_density_min -0.993
_refine_diff_density_rms 0.171
_refine_ls_extinction_coef 0.0023(5)
_refine_ls_extinction_expression Fc^*^=kFc[1+0.001xFc^2^\l^3^/sin(2\q)]^-1/4^
_refine_ls_extinction_method SHELXL
_refine_ls_goodness_of_fit_ref 1.078
_refine_ls_hydrogen_treatment mixed
_refine_ls_matrix_type full
_refine_ls_number_parameters 155
_refine_ls_number_reflns 2111
_refine_ls_number_restraints 0
_refine_ls_restrained_S_all 1.078
_refine_ls_R_factor_all 0.0543
_refine_ls_R_factor_gt 0.0478
_refine_ls_shift/su_max 0.039
_refine_ls_shift/su_mean 0.005
_refine_ls_structure_factor_coef Fsqd
_refine_ls_weighting_details 'calc w=1/[\s^2^(Fo^2^)+(0.0736P)^2^+2.9565P] where P=(Fo^2^+2Fc^2^)/3'
_refine_ls_weighting_scheme calc
_refine_ls_wR_factor_gt 0.1288
_refine_ls_wR_factor_ref 0.1324
_reflns_number_gt 1838
_reflns_number_total 2111
_reflns_threshold_expression >2sigma(I)
_cod_data_source_file om0108393.cif
_cod_data_source_block 10
_cod_database_code 4076648

loop_
_symmetry_equiv_pos_as_xyz
'x, y, z'
'-x+1/2, -y+1/2, z'
'-y, x+1/2, z+1/2'
'y+1/2, -x, z+1/2'
'-x, -y, -z'
'x-1/2, y-1/2, -z'
'y, -x-1/2, -z-1/2'
'-y-1/2, x, -z-1/2'

loop_
_atom_site_label
_atom_site_type_symbol
_atom_site_fract_x
_atom_site_fract_y
_atom_site_fract_z
_atom_site_U_iso_or_equiv
_atom_site_adp_type
_atom_site_occupancy
_atom_site_symmetry_multiplicity
_atom_site_calc_flag
_atom_site_refinement_flags
Rh1 Rh 0.202071(17) 0.026876(18) 0.42127(6) 0.0377(2) Uani 1 1 d .
O1 O 0.00675(19) 0.0856(2) 0.5307(8) 0.0679(12) Uani 1 1 d .
O2 O 0.05710(19) 0.0499(2) 0.8415(7) 0.0647(11) Uani 1 1 d .
C1 C 0.1238(2) 0.0975(2) 0.5680(8) 0.0433(12) Uani 1 1 d .
C2 C 0.1843(3) 0.0986(2) 0.7006(9) 0.0474(12) Uani 1 1 d .
H2 H 0.1884 0.0840 0.8469 0.057 Uiso 1 1 calc R
C3 C 0.2363(3) 0.1262(3) 0.5668(10) 0.0564(15) Uani 1 1 d .
H3 H 0.2795 0.1348 0.6131 0.068 Uiso 1 1 calc R
C4 C 0.2102(3) 0.1379(3) 0.3522(11) 0.0569(14) Uani 1 1 d .
H4 H 0.2342 0.1537 0.2311 0.068 Uiso 1 1 calc R
C5 C 0.1409(3) 0.1215(3) 0.3499(10) 0.0502(12) Uani 1 1 d .
H5 H 0.1122 0.1256 0.2292 0.060 Uiso 1 1 calc R
C6 C 0.2581(4) -0.0559(3) 0.5370(10) 0.0675(18) Uani 1 1 d .
H6 H 0.2797 -0.0357 0.6562 0.081 Uiso 1 1 calc R
C7 C 0.1890(4) -0.0738(3) 0.5204(12) 0.074(2) Uani 1 1 d .
H7 H 0.1565 -0.0680 0.6289 0.089 Uiso 1 1 calc R
C8 C 0.1797(3) -0.1041(3) 0.2914(12) 0.0687(17) Uani 1 1 d .
H8 H 0.1395 -0.1304 0.2663 0.082 Uiso 1 1 calc R
C9 C 0.2476(3) -0.1393(3) 0.2573(13) 0.0731(18) Uani 1 1 d .
H9A H 0.2546 -0.1759 0.3599 0.088 Uiso 1 1 calc R
H9B H 0.2547 -0.1538 0.1050 0.088 Uiso 1 1 calc R
C10 C 0.2877(3) -0.0773(3) 0.3181(12) 0.0721(18) Uani 1 1 d .
H10 H 0.3361 -0.0813 0.3119 0.086 Uiso 1 1 calc R
C11 C 0.2559(3) -0.0249(3) 0.1679(10) 0.0604(15) Uani 1 1 d .
H11 H 0.2771 0.0110 0.1011 0.072 Uiso 1 1 calc R
C12 C 0.1886(3) -0.0418(3) 0.1510(10) 0.0571(14) Uani 1 1 d .
H12 H 0.1561 -0.0196 0.0703 0.069 Uiso 1 1 calc R
C13 C 0.0565(3) 0.0780(2) 0.6383(9) 0.0456(12) Uani 1 1 d .
C14 C -0.0063(3) 0.0284(4) 0.9302(12) 0.074(2) Uani 1 1 d .
H14A H -0.0265 0.0638 1.0165 0.089 Uiso 1 1 calc R
H14B H -0.0362 0.0166 0.8099 0.089 Uiso 1 1 calc R

loop_
_atom_site_aniso_label
_atom_site_aniso_U_11
_atom_site_aniso_U_22
_atom_site_aniso_U_33
_atom_site_aniso_U_23
_atom_site_aniso_U_13
_atom_site_aniso_U_12
Rh1 0.0337(3) 0.0419(3) 0.0373(3) 0.00382(14) 0.00615(13) 0.00123(13)
O1 0.040(2) 0.082(3) 0.082(3) 0.024(2) 0.002(2) 0.0049(19)
O2 0.045(2) 0.089(3) 0.061(2) 0.026(2) 0.0147(19) -0.0025(19)
C1 0.039(3) 0.036(2) 0.055(3) 0.004(2) 0.007(2) 0.0063(19)
C2 0.053(3) 0.039(3) 0.050(3) -0.005(2) 0.005(2) 0.003(2)
C3 0.038(3) 0.050(3) 0.082(4) -0.007(3) 0.004(3) -0.008(2)
C4 0.049(3) 0.050(3) 0.072(4) 0.020(3) 0.015(3) 0.000(2)
C5 0.048(3) 0.047(3) 0.056(3) 0.017(2) 0.009(2) 0.004(2)
C6 0.096(5) 0.060(4) 0.047(3) -0.009(3) -0.016(3) 0.034(4)
C7 0.114(6) 0.041(3) 0.068(4) 0.011(3) 0.040(4) 0.006(3)
C8 0.064(4) 0.051(3) 0.091(5) -0.007(3) 0.006(3) -0.007(3)
C9 0.076(4) 0.061(4) 0.082(4) -0.024(3) -0.005(4) 0.018(3)
C10 0.051(3) 0.086(5) 0.079(5) -0.019(4) -0.006(3) 0.020(3)
C11 0.056(3) 0.071(4) 0.054(3) -0.009(3) 0.022(3) -0.005(3)
C12 0.057(3) 0.064(3) 0.050(3) -0.008(3) -0.010(3) 0.009(3)
C13 0.043(3) 0.039(3) 0.054(3) 0.008(2) 0.012(2) 0.007(2)
C14 0.045(3) 0.090(5) 0.088(5) 0.036(4) 0.025(3) 0.010(3)

loop_
_atom_type_symbol
_atom_type_description
_atom_type_scat_dispersion_real
_atom_type_scat_dispersion_imag
_atom_type_scat_source
C C 0.0033 0.0016 'International Tables Vol C Tables 4.2.6.8 and 6.1.1.4'
H H 0.0000 0.0000 'International Tables Vol C Tables 4.2.6.8 and 6.1.1.4'
O O 0.0106 0.0060 'International Tables Vol C Tables 4.2.6.8 and 6.1.1.4'
Rh Rh -1.1178 0.9187 'International Tables Vol C Tables 4.2.6.8 and 6.1.1.4'

loop_
_geom_angle_atom_site_label_1
_geom_angle_atom_site_label_2
_geom_angle_atom_site_label_3
_geom_angle
_geom_angle_site_symmetry_1
C7 Rh1 C6 39.6(3) .
C7 Rh1 C11 78.3(2) .
C6 Rh1 C11 65.3(2) .
C7 Rh1 C12 65.3(3) .
C6 Rh1 C12 79.0(2) .
C11 Rh1 C12 38.1(2) .
C7 Rh1 C2 112.7(2) .
C6 Rh1 C2 110.2(2) .
C11 Rh1 C2 157.9(2) .
C12 Rh1 C2 163.6(2) .
C7 Rh1 C4 173.5(2) .
C6 Rh1 C4 142.1(3) .
C11 Rh1 C4 108.2(2) .
C12 Rh1 C4 120.2(2) .
C2 Rh1 C4 61.0(2) .
C7 Rh1 C3 139.7(3) .
C6 Rh1 C3 113.6(3) .
C11 Rh1 C3 123.0(2) .
C12 Rh1 C3 152.7(2) .
C2 Rh1 C3 36.79(19) .
C4 Rh1 C3 36.0(2) .
C7 Rh1 C1 113.4(2) .
C6 Rh1 C1 136.3(2) .
C11 Rh1 C1 157.2(2) .
C12 Rh1 C1 127.0(2) .
C2 Rh1 C1 37.34(19) .
C4 Rh1 C1 60.78(19) .
C3 Rh1 C1 61.2(2) .
C7 Rh1 C5 140.5(2) .
C6 Rh1 C5 171.6(2) .
C11 Rh1 C5 122.7(2) .
C12 Rh1 C5 108.9(2) .
C2 Rh1 C5 61.4(2) .
C4 Rh1 C5 36.43(19) .
C3 Rh1 C5 60.7(2) .
C1 Rh1 C5 36.36(18) .
C13 O2 C14 116.8(5) .
C5 C1 C2 107.1(4) .
C5 C1 C13 124.7(5) .
C2 C1 C13 128.2(5) .
C5 C1 Rh1 72.3(3) .
C2 C1 Rh1 69.3(3) .
C13 C1 Rh1 125.1(3) .
C3 C2 C1 108.1(5) .
C3 C2 Rh1 73.3(3) .
C1 C2 Rh1 73.4(3) .
C3 C2 H2 125.9 .
C1 C2 H2 125.9 .
Rh1 C2 H2 119.2 .
C4 C3 C2 107.7(5) .
C4 C3 Rh1 71.7(3) .
C2 C3 Rh1 69.9(3) .
C4 C3 H3 126.1 .
C2 C3 H3 126.1 .
Rh1 C3 H3 124.0 .
C3 C4 C5 109.4(5) .
C3 C4 Rh1 72.4(3) .
C5 C4 Rh1 72.9(3) .
C3 C4 H4 125.3 .
C5 C4 H4 125.3 .
Rh1 C4 H4 121.1 .
C4 C5 C1 107.5(5) .
C4 C5 Rh1 70.7(3) .
C1 C5 Rh1 71.4(3) .
C4 C5 H5 126.3 .
C1 C5 H5 126.3 .
Rh1 C5 H5 123.4 .
C7 C6 C10 104.4(5) .
C7 C6 Rh1 70.2(3) .
C10 C6 Rh1 98.5(4) .
C7 C6 H6 127.8 .
C10 C6 H6 127.8 .
Rh1 C6 H6 98.9 .
C6 C7 C8 106.4(5) .
C6 C7 Rh1 70.2(3) .
C8 C7 Rh1 98.3(4) .
C6 C7 H7 126.8 .
C8 C7 H7 126.8 .
Rh1 C7 H7 99.3 .
C12 C8 C7 99.0(5) .
C12 C8 C9 101.5(5) .
C7 C8 C9 101.2(6) .
C12 C8 H8 117.3 .
C7 C8 H8 117.3 .
C9 C8 H8 117.3 .
C10 C9 C8 93.4(5) .
C10 C9 H9A 113.0 .
C8 C9 H9A 113.0 .
C10 C9 H9B 113.0 .
C8 C9 H9B 113.0 .
H9A C9 H9B 110.4 .
C6 C10 C11 98.8(5) .
C6 C10 C9 103.5(6) .
C11 C10 C9 101.7(5) .
C6 C10 H10 116.7 .
C11 C10 H10 116.7 .
C9 C10 H10 116.7 .
C12 C11 C10 106.2(5) .
C12 C11 Rh1 71.3(3) .
C10 C11 Rh1 97.4(4) .
C12 C11 H11 126.9 .
C10 C11 H11 126.9 .
Rh1 C11 H11 99.2 .
C11 C12 C8 106.0(5) .
C11 C12 Rh1 70.5(3) .
C8 C12 Rh1 97.3(4) .
C11 C12 H12 127.0 .
C8 C12 H12 127.0 .
Rh1 C12 H12 99.9 .
O1 C13 O2 123.3(5) .
O1 C13 C1 125.4(5) .
O2 C13 C1 111.3(5) .
C14 C14 O2 107.2(6) 5_557
C14 C14 H14A 110.3 5_557
O2 C14 H14A 110.3 .
C14 C14 H14B 110.3 5_557
O2 C14 H14B 110.3 .
H14A C14 H14B 108.5 .

loop_
_geom_bond_atom_site_label_1
_geom_bond_atom_site_label_2
_geom_bond_distance
_geom_bond_site_symmetry_2
Rh1 C7 2.130(6) .
Rh1 C6 2.130(6) .
Rh1 C11 2.139(5) .
Rh1 C12 2.149(6) .
Rh1 C2 2.242(5) .
Rh1 C4 2.279(5) .
Rh1 C3 2.288(6) .
Rh1 C1 2.297(5) .
Rh1 C5 2.309(5) .
O1 C13 1.202(7) .
O2 C13 1.344(6) .
O2 C14 1.449(7) .
C1 C5 1.437(7) .
C1 C2 1.454(7) .
C1 C13 1.473(7) .
C2 C3 1.430(8) .
C2 H2 0.9300 .
C3 C4 1.411(9) .
C3 H3 0.9300 .
C4 C5 1.434(8) .
C4 H4 0.9300 .
C5 H5 0.9300 .
C6 C7 1.441(10) .
C6 C10 1.505(9) .
C6 H6 0.9300 .
C7 C8 1.515(10) .
C7 H7 0.9300 .
C8 C12 1.521(9) .
C8 C9 1.554(9) .
C8 H8 0.9800 .
C9 C10 1.531(9) .
C9 H9A 0.9700 .
C9 H9B 0.9700 .
C10 C11 1.528(9) .
C10 H10 0.9800 .
C11 C12 1.401(8) .
C11 H11 0.9300 .
C12 H12 0.9300 .
C14 C14 1.441(12) 5_557
C14 H14A 0.9700 .
C14 H14B 0.9700 .
